data_7714919
loop_
_publ_author_name
'Pavun, Anna'
'Niess, Raffael'
'Scheibel, Lucas A.'
'Seidl, Michael'
'Hohloch, Stephan'

_publ_section_title
;
 A mesoionic carbene stabilized nickel(II) hydroxide complex: a facile
 precursor for C-H activation chemistry.
;
_journal_issue 6
_journal_name_full 'Dalton transactions (Cambridge, England : 2003)'
_journal_page_first 2749
_journal_page_last 2761
_journal_paper_doi 10.1039/d3dt03746k
_journal_volume 53
_journal_year 2024
_chemical_formula_moiety 'C42 H41 F6 N7 Ni, 2[C7H8]'
_chemical_formula_sum 'C56 H57 F6 N7 Ni'
_chemical_formula_weight 1000.79
_space_group_crystal_system triclinic
_space_group_IT_number 2
_space_group_name_Hall '-P 1'
_space_group_name_H-M_alt 'P -1'
_atom_sites_solution_hydrogens geom
_atom_sites_solution_primary dual
_audit_creation_date 2023-05-29
_audit_creation_method
;
Olex2 1.5-alpha
(compiled 2023.03.06 svn.rbb2c1857 for OlexSys, GUI svn.r6748)
;
_audit_update_record
;
2023-09-12 deposited with the CCDC.	2024-01-04 downloaded from the CCDC.
;
_cell_angle_alpha 67.512(2)
_cell_angle_beta 75.835(2)
_cell_angle_gamma 77.315(2)
_cell_formula_units_Z 2
_cell_length_a 9.6617(5)
_cell_length_b 15.7074(8)
_cell_length_c 18.8918(10)
_cell_measurement_reflns_used 7338
_cell_measurement_temperature 153.00
_cell_measurement_theta_max 22.12
_cell_measurement_theta_min 2.20
_cell_volume 2542.9(2)
_computing_cell_refinement 'SAINT V8.40B (?, 2016)'
_computing_data_reduction 'SAINT V8.40B (?, 2016)'
_computing_molecular_graphics 'Olex2 1.5-alpha (Dolomanov et al., 2009)'
_computing_publication_material 'Olex2 1.5-alpha (Dolomanov et al., 2009)'
_computing_structure_refinement 'XL  (Sheldrick, 2008)'
_computing_structure_solution 'SHELXT 2018/2 (Sheldrick, 2018)'
_diffrn_ambient_temperature 153.00
_diffrn_measured_fraction_theta_full 0.995
_diffrn_measured_fraction_theta_max 0.995
_diffrn_measurement_device_type 'Bruker D8 Quest, Photon III'
_diffrn_measurement_method '\f and \w scans'
_diffrn_radiation_type MoK\a
_diffrn_radiation_wavelength 0.71073
_diffrn_reflns_av_R_equivalents 0.1121
_diffrn_reflns_av_unetI/netI 0.0557
_diffrn_reflns_Laue_measured_fraction_full 0.995
_diffrn_reflns_Laue_measured_fraction_max 0.995
_diffrn_reflns_limit_h_max 11
_diffrn_reflns_limit_h_min -11
_diffrn_reflns_limit_k_max 18
_diffrn_reflns_limit_k_min -18
_diffrn_reflns_limit_l_max 22
_diffrn_reflns_limit_l_min -22
_diffrn_reflns_number 79947
_diffrn_reflns_point_group_measured_fraction_full 0.995
_diffrn_reflns_point_group_measured_fraction_max 0.995
_diffrn_reflns_theta_full 25.109
_diffrn_reflns_theta_max 25.109
_diffrn_reflns_theta_min 2.141
_diffrn_source_current 1.0
_diffrn_source_power 0.05
_diffrn_source_voltage 50.0
_diffrn_standards_number 0
_exptl_absorpt_coefficient_mu 0.448
_exptl_absorpt_correction_T_max 0.7452
_exptl_absorpt_correction_T_min 0.6874
_exptl_absorpt_correction_type multi-scan
_exptl_absorpt_process_details
;
SADABS-2016/2 (Bruker,2016/2) was used for absorption correction.
wR2(int) was 0.1088 before and 0.0550 after correction.
The Ratio of minimum to maximum transmission is 0.9224.
The \l/2 correction factor is Not present.
;
_exptl_crystal_colour orange
_exptl_crystal_colour_primary orange
_exptl_crystal_density_diffrn 1.307
_exptl_crystal_description plate
_exptl_crystal_F_000 1048
_exptl_crystal_size_max 0.15
_exptl_crystal_size_mid 0.14
_exptl_crystal_size_min 0.03
_refine_diff_density_max 1.073
_refine_diff_density_min -0.601
_refine_diff_density_rms 0.087
_refine_ls_extinction_method none
_refine_ls_goodness_of_fit_ref 1.040
_refine_ls_hydrogen_treatment constr
_refine_ls_matrix_type full
_refine_ls_number_parameters 539
_refine_ls_number_reflns 9038
_refine_ls_number_restraints 45
_refine_ls_restrained_S_all 1.053
_refine_ls_R_factor_all 0.0846
_refine_ls_R_factor_gt 0.0703
_refine_ls_shift/su_max 0.001
_refine_ls_shift/su_mean 0.000
_refine_ls_structure_factor_coef Fsqd
_refine_ls_weighting_details 'w=1/[\s^2^(Fo^2^)+(0.1059P)^2^+5.8102P] where P=(Fo^2^+2Fc^2^)/3'
_refine_ls_weighting_scheme calc
_refine_ls_wR_factor_gt 0.1951
_refine_ls_wR_factor_ref 0.2077
_reflns_Friedel_coverage 0.000
_reflns_number_gt 7166
_reflns_number_total 9038
_reflns_threshold_expression 'I > 2\s(I)'
_cod_data_source_file d3dt03746k2.cif
_cod_data_source_block sh_231n_0m
_cod_depositor_comments 'Adding full bibliography for 7714908--7714920.cif.'
_cod_database_code 7714919
_shelx_shelxl_version_number 2019/1
_shelx_space_group_comment
;
The symmetry employed for this shelxl refinement is uniquely defined
by the following loop, which should always be used as a source of
symmetry information in preference to the above space-group names.
They are only intended as comments.
;
_shelx_estimated_absorpt_t_max 0.987
_shelx_estimated_absorpt_t_min 0.936
_olex2_refinement_description
;
1. Fixed Uiso
 At 1.2 times of:
  All C(H) groups, All C(H,H) groups
 At 1.5 times of:
  All C(H,H,H) groups
2. Restrained distances
 F45-C49 \\sim F45A-C49
 with sigma of 0.02
 C49-F43 \\sim C49-F43A
 with sigma of 0.02
 C49-F44 \\sim C49-F44A
 with sigma of 0.02
3. Uiso/Uaniso restraints and constraints
Uanis(F45) \\sim Ueq, Uanis(C49) \\sim Ueq, Uanis(F43) \\sim Ueq, Uanis(F44)
\\sim Ueq, Uanis(F43A) \\sim Ueq, Uanis(F45A) \\sim Ueq, Uanis(F44A) \\sim Ueq:
with sigma of 0.001 and sigma for terminal atoms of 0.002
4. Others
 Sof(F43A)=Sof(F45A)=Sof(F44A)=1-FVAR(1)
 Sof(F45)=Sof(F43)=Sof(F44)=FVAR(1)
5.a Secondary CH2 refined with riding coordinates:
 C9(H9A,H9B), C6(H6A,H6B), C11(H11A,H11B), C5(H5A,H5B), C7(H7A,H7B), C8(H8A,
 H8B), C12(H12A,H12B), C10(H10A,H10B)
5.b Aromatic/amide H refined with riding coordinates:
 C17(H17), C15(H15), C22(H22), C47(H47), C20(H20), C43(H43), C45(H45)
5.c Idealised Me refined as rotating group:
 C31(H31A,H31B,H31C), C32(H32A,H32B,H32C), C30(H30A,H30B,H30C), C27(H27A,H27B,
 H27C), C28(H28A,H28B,H28C), C26(H26A,H26B,H26C)
;
_smtbx_masks_special_details
;
A solvent mask was calculated and 193 electrons were 
found in a volume of 935\%A^3^ in 1 void per unit cell. 
This is consistent with the presence of 
2[C7H8] per Asymmetric Unit 
which account for 200 electrons 
per unit cell.
;
_smtbx_masks_void_probe_radius 1.2
_smtbx_masks_void_truncation_radius 1.2
_olex2_submission_special_instructions 'No special instructions were received'

loop_
_space_group_symop_operation_xyz
'x, y, z'
'-x, -y, -z'

loop_
_atom_site_label
_atom_site_type_symbol
_atom_site_fract_x
_atom_site_fract_y
_atom_site_fract_z
_atom_site_U_iso_or_equiv
_atom_site_adp_type
_atom_site_occupancy
_atom_site_site_symmetry_order
_atom_site_calc_flag
_atom_site_refinement_flags_posn
_atom_site_refinement_flags_adp
_atom_site_refinement_flags_occupancy
_atom_site_disorder_assembly
_atom_site_disorder_group
Ni1 Ni 0.69861(5) 0.71333(3) 0.52173(3) 0.02361(17) Uani 1 1 d . . . . .
N1 N 0.8932(3) 0.6436(2) 0.40275(19) 0.0249(7) Uani 1 1 d . . . . .
N2 N 0.4413(3) 0.8523(2) 0.5319(2) 0.0267(7) Uani 1 1 d . . . . .
N5 N 1.0960(3) 0.6013(2) 0.4330(2) 0.0256(7) Uani 1 1 d . . . . .
N6 N 0.4521(4) 0.9080(2) 0.6137(2) 0.0282(7) Uani 1 1 d . . . . .
N10 N 0.6183(3) 0.7545(2) 0.43166(19) 0.0243(7) Uani 1 1 d . . . . .
N4 N 0.3705(4) 0.9171(2) 0.5635(2) 0.0298(8) Uani 1 1 d . . . . .
N3 N 1.0294(3) 0.6141(2) 0.3755(2) 0.0269(7) Uani 1 1 d . . . . .
C24 C 0.4792(4) 0.7981(3) 0.4246(2) 0.0240(8) Uani 1 1 d . . . . .
C16 C 0.7005(4) 0.6468(3) 0.2520(2) 0.0288(9) Uani 1 1 d . . . . .
C13 C 0.6583(4) 0.7177(3) 0.3728(2) 0.0244(8) Uani 1 1 d . . . . .
C18 C 0.5493(4) 0.7363(3) 0.3289(2) 0.0252(8) Uani 1 1 d . . . . .
C17 C 0.5716(4) 0.7015(3) 0.2690(2) 0.0291(9) Uani 1 1 d . . . . .
H17 H 0.498058 0.715226 0.239273 0.035 Uiso 1 1 calc R U . . .
C14 C 0.7882(4) 0.6637(3) 0.3552(2) 0.0240(8) Uani 1 1 d . . . . .
C9 C 1.3098(4) 0.5554(3) 0.4943(3) 0.0330(9) Uani 1 1 d . . . . .
H9A H 1.413808 0.561169 0.481083 0.040 Uiso 1 1 calc R U . . .
H9B H 1.299154 0.490241 0.528045 0.040 Uiso 1 1 calc R U . . .
C15 C 0.8090(4) 0.6300(3) 0.2950(2) 0.0276(8) Uani 1 1 d . . . . .
H15 H 0.898807 0.594810 0.282581 0.033 Uiso 1 1 calc R U . . .
C4 C 0.5680(4) 0.8426(3) 0.6138(2) 0.0269(8) Uani 1 1 d . . . . .
C22 C 0.2467(4) 0.8798(3) 0.4593(2) 0.0284(9) Uani 1 1 d . . . . .
H22 H 0.183858 0.910413 0.492202 0.034 Uiso 1 1 calc R U . . .
C3 C 1.0082(4) 0.6221(3) 0.4938(2) 0.0260(8) Uani 1 1 d . . . . .
C23 C 0.3861(4) 0.8438(3) 0.4721(2) 0.0254(8) Uani 1 1 d . . . . .
C1 C 0.8693(4) 0.6515(3) 0.4757(2) 0.0251(8) Uani 1 1 d . . . . .
C21 C 0.1957(4) 0.8719(3) 0.3981(2) 0.0265(8) Uani 1 1 d . . . . .
C19 C 0.4296(4) 0.7901(3) 0.3640(2) 0.0258(8) Uani 1 1 d . . . . .
C2 C 0.5645(4) 0.8021(3) 0.5599(2) 0.0268(8) Uani 1 1 d . . . . .
C6 C 0.6751(5) 0.8273(3) 0.6648(3) 0.0332(9) Uani 1 1 d . . . . .
H6A H 0.757993 0.860506 0.633419 0.040 Uiso 1 1 calc R U . . .
H6B H 0.711509 0.760080 0.685549 0.040 Uiso 1 1 calc R U . . .
C31 C -0.0648(4) 0.8888(3) 0.4635(3) 0.0352(10) Uani 1 1 d . . . . .
H31A H -0.055815 0.820906 0.488407 0.053 Uiso 1 1 calc R U . . .
H31B H -0.163628 0.913442 0.454216 0.053 Uiso 1 1 calc R U . . .
H31C H -0.042197 0.915733 0.497596 0.053 Uiso 1 1 calc R U . . .
C40 C 0.7368(4) 0.6431(3) 0.6203(2) 0.0273(8) Uani 1 1 d . . . . .
C25 C 0.7223(5) 0.6086(3) 0.1856(3) 0.0354(10) Uani 1 1 d . . . . .
C47 C 0.7781(4) 0.4309(3) 0.7832(3) 0.0337(9) Uani 1 1 d . . . . .
H47 H 0.793735 0.405675 0.743012 0.040 Uiso 1 1 calc R U . . .
C20 C 0.2900(4) 0.8271(3) 0.3502(2) 0.0276(8) Uani 1 1 d . . . . .
H20 H 0.258947 0.821775 0.308269 0.033 Uiso 1 1 calc R U . . .
C42 C 0.7532(4) 0.5270(3) 0.7643(2) 0.0318(9) Uani 1 1 d . . . . .
C11 C 1.2540(4) 0.5771(3) 0.4203(3) 0.0308(9) Uani 1 1 d . . . . .
H11A H 1.298334 0.629673 0.378525 0.037 Uiso 1 1 calc R U . . .
H11B H 1.281398 0.522280 0.403477 0.037 Uiso 1 1 calc R U . . .
C5 C 1.0700(4) 0.6131(3) 0.5619(2) 0.0285(9) Uani 1 1 d . . . . .
H5A H 1.054055 0.552593 0.603573 0.034 Uiso 1 1 calc R U . . .
H5B H 1.019783 0.663120 0.582605 0.034 Uiso 1 1 calc R U . . .
C7 C 1.2309(4) 0.6196(3) 0.5390(3) 0.0320(9) Uani 1 1 d . . . . .
H7A H 1.245450 0.684548 0.506385 0.038 Uiso 1 1 calc R U . . .
H7B H 1.271927 0.602798 0.586522 0.038 Uiso 1 1 calc R U . . .
C41 C 0.7463(4) 0.5884(3) 0.6858(3) 0.0316(9) Uani 1 1 d . . . . .
C29 C 0.0405(4) 0.9141(3) 0.3857(3) 0.0299(9) Uani 1 1 d . . . . .
C32 C -0.0058(5) 0.8781(3) 0.3309(3) 0.0366(10) Uani 1 1 d . . . . .
H32A H 0.051984 0.900873 0.278720 0.055 Uiso 1 1 calc R U . . .
H32B H -0.108020 0.900677 0.328427 0.055 Uiso 1 1 calc R U . . .
H32C H 0.009360 0.809907 0.350801 0.055 Uiso 1 1 calc R U . . .
C46 C 0.7806(5) 0.3716(3) 0.8584(3) 0.0419(11) Uani 1 1 d . . . . .
C8 C 0.6069(5) 0.8622(3) 0.7325(3) 0.0364(10) Uani 1 1 d . . . . .
H8A H 0.538445 0.820317 0.770221 0.044 Uiso 1 1 calc R U . . .
H8B H 0.682798 0.861760 0.759599 0.044 Uiso 1 1 calc R U . . .
C43 C 0.7321(5) 0.5617(3) 0.8242(3) 0.0424(11) Uani 1 1 d . . . . .
H43 H 0.716629 0.627099 0.812903 0.051 Uiso 1 1 calc R U . . .
C30 C 0.0303(5) 1.0194(3) 0.3493(3) 0.0402(11) Uani 1 1 d . . . . .
H30A H 0.063096 1.043350 0.382278 0.060 Uiso 1 1 calc R U . . .
H30B H -0.069985 1.046452 0.344471 0.060 Uiso 1 1 calc R U . . .
H30C H 0.091212 1.036189 0.297533 0.060 Uiso 1 1 calc R U . . .
C12 C 0.4033(5) 0.9633(3) 0.6655(3) 0.0355(10) Uani 1 1 d . . . . .
H12A H 0.322248 0.937489 0.706518 0.043 Uiso 1 1 calc R U . . .
H12B H 0.369252 1.028472 0.635256 0.043 Uiso 1 1 calc R U . . .
C10 C 0.5279(5) 0.9603(3) 0.7025(3) 0.0362(10) Uani 1 1 d . . . . .
H10A H 0.490761 0.984017 0.746177 0.043 Uiso 1 1 calc R U . . .
H10B H 0.596111 1.001521 0.663561 0.043 Uiso 1 1 calc R U . . .
C45 C 0.7577(6) 0.4066(4) 0.9177(3) 0.0510(13) Uani 1 1 d . . . . .
H45 H 0.758711 0.365646 0.969910 0.061 Uiso 1 1 calc R U . . .
C27 C 0.5932(6) 0.5617(4) 0.1964(4) 0.0584(15) Uani 1 1 d . . . . .
H27A H 0.578497 0.515030 0.248878 0.088 Uiso 1 1 calc R U . . .
H27B H 0.610660 0.531259 0.157776 0.088 Uiso 1 1 calc R U . . .
H27C H 0.507021 0.608415 0.189549 0.088 Uiso 1 1 calc R U . . .
C44 C 0.7334(7) 0.5014(4) 0.9007(3) 0.0545(14) Uani 1 1 d . . . . .
F45 F 0.8564(8) 0.2199(4) 0.9402(4) 0.077(2) Uani 0.615(9) 1 d D U P A 1
C28 C 0.8572(5) 0.5368(4) 0.1855(3) 0.0529(14) Uani 1 1 d . . . . .
H28A H 0.942812 0.567137 0.173370 0.079 Uiso 1 1 calc R U . . .
H28B H 0.862054 0.509305 0.146210 0.079 Uiso 1 1 calc R U . . .
H28C H 0.853416 0.487835 0.236978 0.079 Uiso 1 1 calc R U . . .
C26 C 0.7320(8) 0.6873(4) 0.1094(3) 0.0676(17) Uani 1 1 d . . . . .
H26A H 0.643787 0.732264 0.109322 0.101 Uiso 1 1 calc R U . . .
H26B H 0.743196 0.663248 0.067157 0.101 Uiso 1 1 calc R U . . .
H26C H 0.815297 0.717973 0.101618 0.101 Uiso 1 1 calc R U . . .
C49 C 0.8058(6) 0.2699(4) 0.8756(3) 0.0526(13) Uani 1 1 d D U . . .
F43 F 0.6949(8) 0.2359(5) 0.8783(5) 0.094(3) Uani 0.615(9) 1 d D U P A 1
F44 F 0.9093(8) 0.2446(5) 0.8221(4) 0.091(3) Uani 0.615(9) 1 d D U P A 1
F43A F 0.7748(14) 0.2445(8) 0.8250(7) 0.085(4) Uani 0.385(9) 1 d D U P A 2
F45A F 0.7032(16) 0.2328(11) 0.9352(9) 0.127(6) Uani 0.385(9) 1 d D U P A 2
F44A F 0.9285(17) 0.2317(12) 0.8944(11) 0.133(6) Uani 0.385(9) 1 d D U P A 2
F40 F 0.6445(9) 0.6213(4) 0.9502(3) 0.168(3) Uani 1 1 d . . . . .
F42 F 0.6479(10) 0.4891(5) 1.0301(3) 0.161(3) Uani 1 1 d . . . . .
F41 F 0.8339(9) 0.5426(7) 0.9808(5) 0.201(4) Uani 1 1 d . . . . .
C48 C 0.7156(10) 0.5401(6) 0.9631(4) 0.085(2) Uani 1 1 d . . . . .

loop_
_atom_site_aniso_label
_atom_site_aniso_U_11
_atom_site_aniso_U_22
_atom_site_aniso_U_33
_atom_site_aniso_U_23
_atom_site_aniso_U_13
_atom_site_aniso_U_12
Ni1 0.0218(3) 0.0218(3) 0.0316(3) -0.0156(2) -0.0053(2) 0.00051(19)
N1 0.0180(15) 0.0272(17) 0.0351(18) -0.0169(15) -0.0065(13) -0.0012(13)
N2 0.0233(16) 0.0225(16) 0.0390(19) -0.0201(15) -0.0046(14) 0.0032(13)
N5 0.0195(16) 0.0245(16) 0.0386(19) -0.0193(15) -0.0047(14) 0.0002(13)
N6 0.0286(18) 0.0272(17) 0.0358(19) -0.0207(15) -0.0050(14) -0.0009(14)
N10 0.0197(16) 0.0243(16) 0.0322(18) -0.0154(14) -0.0030(13) -0.0010(13)
N4 0.0298(18) 0.0283(18) 0.039(2) -0.0241(16) -0.0079(15) 0.0043(14)
N3 0.0200(16) 0.0274(17) 0.0400(19) -0.0207(15) -0.0067(14) 0.0017(13)
C24 0.0229(19) 0.0180(18) 0.033(2) -0.0129(16) -0.0037(15) -0.0013(14)
C16 0.027(2) 0.029(2) 0.036(2) -0.0174(18) -0.0040(17) -0.0046(16)
C13 0.0217(18) 0.0230(19) 0.031(2) -0.0126(16) -0.0038(15) -0.0036(15)
C18 0.0217(19) 0.0247(19) 0.032(2) -0.0139(16) -0.0048(15) -0.0023(15)
C17 0.025(2) 0.033(2) 0.035(2) -0.0186(18) -0.0089(17) -0.0006(16)
C14 0.0196(18) 0.0260(19) 0.030(2) -0.0150(16) -0.0038(15) -0.0009(15)
C9 0.0209(19) 0.029(2) 0.050(3) -0.0153(19) -0.0093(18) 0.0004(16)
C15 0.0243(19) 0.0241(19) 0.039(2) -0.0165(17) -0.0049(17) -0.0028(15)
C4 0.026(2) 0.0237(19) 0.036(2) -0.0145(17) -0.0057(16) -0.0048(16)
C22 0.025(2) 0.025(2) 0.039(2) -0.0184(18) -0.0030(17) -0.0008(16)
C3 0.027(2) 0.0192(18) 0.036(2) -0.0156(16) -0.0055(16) -0.0013(15)
C23 0.0249(19) 0.0214(19) 0.035(2) -0.0154(16) -0.0082(16) -0.0009(15)
C1 0.027(2) 0.0208(19) 0.032(2) -0.0133(16) -0.0060(16) -0.0033(15)
C21 0.0222(19) 0.0223(19) 0.040(2) -0.0157(17) -0.0066(16) -0.0018(15)
C19 0.0227(19) 0.0230(19) 0.033(2) -0.0131(17) -0.0040(16) -0.0008(15)
C2 0.0243(19) 0.027(2) 0.033(2) -0.0128(17) -0.0064(16) -0.0056(16)
C6 0.033(2) 0.033(2) 0.043(2) -0.022(2) -0.0103(19) -0.0045(18)
C31 0.026(2) 0.035(2) 0.051(3) -0.022(2) -0.0072(19) -0.0023(17)
C40 0.025(2) 0.028(2) 0.033(2) -0.0167(18) -0.0033(16) -0.0006(16)
C25 0.037(2) 0.040(2) 0.040(2) -0.029(2) -0.0048(19) -0.0029(19)
C47 0.026(2) 0.039(2) 0.040(2) -0.017(2) -0.0069(18) -0.0052(18)
C20 0.026(2) 0.024(2) 0.036(2) -0.0145(17) -0.0090(17) 0.0009(16)
C42 0.025(2) 0.039(2) 0.034(2) -0.0161(19) -0.0032(17) -0.0054(17)
C11 0.0185(19) 0.028(2) 0.050(3) -0.0217(19) -0.0051(17) 0.0027(16)
C5 0.029(2) 0.023(2) 0.038(2) -0.0148(17) -0.0103(17) -0.0003(16)
C7 0.029(2) 0.031(2) 0.042(2) -0.0152(19) -0.0142(18) -0.0030(17)
C41 0.030(2) 0.032(2) 0.040(2) -0.021(2) -0.0046(18) -0.0044(17)
C29 0.023(2) 0.026(2) 0.045(2) -0.0169(18) -0.0096(17) 0.0017(16)
C32 0.026(2) 0.037(2) 0.055(3) -0.025(2) -0.0129(19) 0.0029(18)
C46 0.042(3) 0.043(3) 0.038(3) -0.008(2) -0.007(2) -0.012(2)
C8 0.042(2) 0.038(2) 0.039(2) -0.022(2) -0.0093(19) -0.0053(19)
C43 0.051(3) 0.041(3) 0.039(3) -0.021(2) -0.008(2) -0.003(2)
C30 0.034(2) 0.023(2) 0.064(3) -0.014(2) -0.016(2) 0.0006(18)
C12 0.035(2) 0.037(2) 0.046(3) -0.030(2) -0.0067(19) 0.0017(18)
C10 0.043(3) 0.034(2) 0.044(3) -0.027(2) -0.007(2) -0.0063(19)
C45 0.059(3) 0.052(3) 0.033(3) -0.006(2) -0.007(2) -0.008(3)
C27 0.042(3) 0.073(4) 0.090(4) -0.060(4) -0.012(3) -0.007(3)
C44 0.072(4) 0.057(3) 0.038(3) -0.023(3) -0.009(3) -0.008(3)
F45 0.084(3) 0.072(3) 0.072(3) -0.0195(18) -0.0204(18) -0.0048(17)
C28 0.040(3) 0.073(4) 0.071(4) -0.059(3) -0.011(2) 0.005(2)
C26 0.109(5) 0.058(4) 0.040(3) -0.025(3) -0.008(3) -0.012(3)
C49 0.0525(15) 0.0524(15) 0.0524(15) -0.0162(10) -0.0109(10) -0.0086(9)
F43 0.093(3) 0.089(3) 0.104(3) -0.0305(19) -0.0225(19) -0.0197(18)
F44 0.095(3) 0.077(3) 0.089(3) -0.0291(19) -0.0021(18) -0.0058(18)
F43A 0.092(4) 0.081(4) 0.084(4) -0.031(2) -0.019(2) -0.010(2)
F45A 0.129(6) 0.123(6) 0.126(6) -0.043(3) -0.017(2) -0.020(2)
F44A 0.132(6) 0.132(6) 0.137(6) -0.047(3) -0.025(2) -0.018(2)
F40 0.305(9) 0.122(5) 0.090(4) -0.082(4) -0.069(5) 0.063(5)
F42 0.294(9) 0.139(5) 0.052(3) -0.050(3) 0.010(4) -0.046(5)
F41 0.178(7) 0.334(12) 0.208(8) -0.221(9) -0.073(6) 0.004(7)
C48 0.130(7) 0.087(5) 0.041(4) -0.031(4) -0.019(4) -0.001(5)

loop_
_atom_type_symbol
_atom_type_description
_atom_type_scat_dispersion_real
_atom_type_scat_dispersion_imag
_atom_type_scat_source
C C 0.0033 0.0016 'International Tables Vol C Tables 4.2.6.8 and 6.1.1.4'
H H 0.0000 0.0000 'International Tables Vol C Tables 4.2.6.8 and 6.1.1.4'
F F 0.0171 0.0103 'International Tables Vol C Tables 4.2.6.8 and 6.1.1.4'
N N 0.0061 0.0033 'International Tables Vol C Tables 4.2.6.8 and 6.1.1.4'
Ni Ni 0.3393 1.1124 'International Tables Vol C Tables 4.2.6.8 and 6.1.1.4'

loop_
_geom_angle_atom_site_label_1
_geom_angle_atom_site_label_2
_geom_angle_atom_site_label_3
_geom_angle
_geom_angle_site_symmetry_1
_geom_angle_site_symmetry_3
_geom_angle_publ_flag
N10 Ni1 C1 92.12(15) . . ?
N10 Ni1 C2 91.09(15) . . ?
C1 Ni1 C2 163.05(16) . . ?
C40 Ni1 N10 160.62(16) . . ?
C40 Ni1 C1 91.15(17) . . ?
C40 Ni1 C2 91.32(17) . . ?
N3 N1 C14 117.9(3) . . ?
N3 N1 C1 115.7(3) . . ?
C1 N1 C14 126.5(3) . . ?
N4 N2 C23 118.2(3) . . ?
N4 N2 C2 115.6(3) . . ?
C2 N2 C23 126.2(3) . . ?
N3 N5 C3 113.7(3) . . ?
N3 N5 C11 117.7(3) . . ?
C3 N5 C11 128.2(3) . . ?
N4 N6 C4 113.4(3) . . ?
N4 N6 C12 118.7(3) . . ?
C4 N6 C12 127.7(3) . . ?
C24 N10 Ni1 125.9(3) . . ?
C13 N10 Ni1 126.1(3) . . ?
C13 N10 C24 103.5(3) . . ?
N6 N4 N2 102.0(3) . . ?
N5 N3 N1 102.2(3) . . ?
N10 C24 C23 127.2(4) . . ?
N10 C24 C19 113.7(3) . . ?
C23 C24 C19 119.1(3) . . ?
C17 C16 C15 118.6(4) . . ?
C17 C16 C25 119.8(4) . . ?
C15 C16 C25 121.6(4) . . ?
N10 C13 C18 113.4(3) . . ?
N10 C13 C14 127.6(3) . . ?
C14 C13 C18 119.0(3) . . ?
C13 C18 C19 104.6(3) . . ?
C17 C18 C13 120.3(3) . . ?
C17 C18 C19 135.1(4) . . ?
C16 C17 H17 119.6 . . ?
C18 C17 C16 120.7(4) . . ?
C18 C17 H17 119.6 . . ?
C13 C14 N1 117.2(3) . . ?
C15 C14 N1 122.7(3) . . ?
C15 C14 C13 120.0(4) . . ?
H9A C9 H9B 107.8 . . ?
C11 C9 H9A 109.1 . . ?
C11 C9 H9B 109.1 . . ?
C11 C9 C7 112.6(3) . . ?
C7 C9 H9A 109.1 . . ?
C7 C9 H9B 109.1 . . ?
C16 C15 H15 119.3 . . ?
C14 C15 C16 121.4(4) . . ?
C14 C15 H15 119.3 . . ?
N6 C4 C2 108.1(3) . . ?
N6 C4 C6 119.7(3) . . ?
C2 C4 C6 132.1(4) . . ?
C23 C22 H22 119.3 . . ?
C23 C22 C21 121.4(4) . . ?
C21 C22 H22 119.3 . . ?
N5 C3 C1 107.4(3) . . ?
N5 C3 C5 119.4(3) . . ?
C1 C3 C5 133.2(4) . . ?
C24 C23 N2 117.5(3) . . ?
C22 C23 N2 122.7(3) . . ?
C22 C23 C24 119.9(4) . . ?
N1 C1 Ni1 125.8(3) . . ?
N1 C1 C3 101.0(3) . . ?
C3 C1 Ni1 131.8(3) . . ?
C22 C21 C29 119.4(3) . . ?
C20 C21 C22 118.4(4) . . ?
C20 C21 C29 122.2(4) . . ?
C24 C19 C18 104.9(3) . . ?
C20 C19 C24 121.3(4) . . ?
C20 C19 C18 133.7(4) . . ?
N2 C2 Ni1 126.4(3) . . ?
N2 C2 C4 100.8(3) . . ?
C4 C2 Ni1 132.4(3) . . ?
C4 C6 H6A 109.4 . . ?
C4 C6 H6B 109.4 . . ?
C4 C6 C8 111.2(4) . . ?
H6A C6 H6B 108.0 . . ?
C8 C6 H6A 109.4 . . ?
C8 C6 H6B 109.4 . . ?
H31A C31 H31B 109.5 . . ?
H31A C31 H31C 109.5 . . ?
H31B C31 H31C 109.5 . . ?
C29 C31 H31A 109.5 . . ?
C29 C31 H31B 109.5 . . ?
C29 C31 H31C 109.5 . . ?
C41 C40 Ni1 169.7(4) . . ?
C27 C25 C16 108.9(4) . . ?
C27 C25 C28 108.1(4) . . ?
C28 C25 C16 111.8(4) . . ?
C26 C25 C16 109.4(4) . . ?
C26 C25 C27 108.7(5) . . ?
C26 C25 C28 109.9(5) . . ?
C42 C47 H47 119.2 . . ?
C46 C47 H47 119.2 . . ?
C46 C47 C42 121.6(4) . . ?
C21 C20 H20 120.0 . . ?
C19 C20 C21 119.9(4) . . ?
C19 C20 H20 120.0 . . ?
C47 C42 C41 121.2(4) . . ?
C43 C42 C47 117.9(4) . . ?
C43 C42 C41 120.9(4) . . ?
N5 C11 C9 110.4(3) . . ?
N5 C11 H11A 109.6 . . ?
N5 C11 H11B 109.6 . . ?
C9 C11 H11A 109.6 . . ?
C9 C11 H11B 109.6 . . ?
H11A C11 H11B 108.1 . . ?
C3 C5 H5A 109.4 . . ?
C3 C5 H5B 109.4 . . ?
C3 C5 C7 111.2(3) . . ?
H5A C5 H5B 108.0 . . ?
C7 C5 H5A 109.4 . . ?
C7 C5 H5B 109.4 . . ?
C9 C7 C5 111.6(3) . . ?
C9 C7 H7A 109.3 . . ?
C9 C7 H7B 109.3 . . ?
C5 C7 H7A 109.3 . . ?
C5 C7 H7B 109.3 . . ?
H7A C7 H7B 108.0 . . ?
C40 C41 C42 177.4(4) . . ?
C21 C29 C32 111.1(3) . . ?
C31 C29 C21 110.6(3) . . ?
C31 C29 C32 108.3(3) . . ?
C30 C29 C21 109.5(3) . . ?
C30 C29 C31 109.0(4) . . ?
C30 C29 C32 108.3(4) . . ?
C29 C32 H32A 109.5 . . ?
C29 C32 H32B 109.5 . . ?
C29 C32 H32C 109.5 . . ?
H32A C32 H32B 109.5 . . ?
H32A C32 H32C 109.5 . . ?
H32B C32 H32C 109.5 . . ?
C47 C46 C45 120.2(5) . . ?
C47 C46 C49 119.5(5) . . ?
C45 C46 C49 120.3(4) . . ?
C6 C8 H8A 109.6 . . ?
C6 C8 H8B 109.6 . . ?
H8A C8 H8B 108.2 . . ?
C10 C8 C6 110.1(4) . . ?
C10 C8 H8A 109.6 . . ?
C10 C8 H8B 109.6 . . ?
C42 C43 H43 119.8 . . ?
C42 C43 C44 120.5(5) . . ?
C44 C43 H43 119.8 . . ?
C29 C30 H30A 109.5 . . ?
C29 C30 H30B 109.5 . . ?
C29 C30 H30C 109.5 . . ?
H30A C30 H30B 109.5 . . ?
H30A C30 H30C 109.5 . . ?
H30B C30 H30C 109.5 . . ?
N6 C12 H12A 109.9 . . ?
N6 C12 H12B 109.9 . . ?
N6 C12 C10 109.1(3) . . ?
H12A C12 H12B 108.3 . . ?
C10 C12 H12A 109.9 . . ?
C10 C12 H12B 109.9 . . ?
C8 C10 H10A 109.3 . . ?
C8 C10 H10B 109.3 . . ?
C12 C10 C8 111.6(3) . . ?
C12 C10 H10A 109.3 . . ?
C12 C10 H10B 109.3 . . ?
H10A C10 H10B 108.0 . . ?
C46 C45 H45 120.3 . . ?
C44 C45 C46 119.5(5) . . ?
C44 C45 H45 120.3 . . ?
C25 C27 H27A 109.5 . . ?
C25 C27 H27B 109.5 . . ?
C25 C27 H27C 109.5 . . ?
H27A C27 H27B 109.5 . . ?
H27A C27 H27C 109.5 . . ?
H27B C27 H27C 109.5 . . ?
C43 C44 C48 119.5(5) . . ?
C45 C44 C43 120.4(5) . . ?
C45 C44 C48 120.1(5) . . ?
C25 C28 H28A 109.5 . . ?
C25 C28 H28B 109.5 . . ?
C25 C28 H28C 109.5 . . ?
H28A C28 H28B 109.5 . . ?
H28A C28 H28C 109.5 . . ?
H28B C28 H28C 109.5 . . ?
C25 C26 H26A 109.5 . . ?
C25 C26 H26B 109.5 . . ?
C25 C26 H26C 109.5 . . ?
H26A C26 H26B 109.5 . . ?
H26A C26 H26C 109.5 . . ?
H26B C26 H26C 109.5 . . ?
F45 C49 C46 115.0(5) . . ?
F45 C49 F44 101.4(6) . . ?
F43 C49 C46 114.2(6) . . ?
F43 C49 F45 107.1(6) . . ?
F43 C49 F44 105.3(7) . . ?
F44 C49 C46 112.5(5) . . ?
F43A C49 C46 114.7(7) . . ?
F43A C49 F45A 97.7(10) . . ?
F45A C49 C46 107.7(8) . . ?
F44A C49 C46 113.1(9) . . ?
F44A C49 F43A 113.6(11) . . ?
F44A C49 F45A 108.6(12) . . ?
F40 C48 C44 115.0(6) . . ?
F40 C48 F42 104.8(8) . . ?
F40 C48 F41 106.8(9) . . ?
F42 C48 C44 112.7(7) . . ?
F41 C48 C44 114.4(7) . . ?
F41 C48 F42 101.9(7) . . ?

loop_
_geom_bond_atom_site_label_1
_geom_bond_atom_site_label_2
_geom_bond_distance
_geom_bond_site_symmetry_2
_geom_bond_publ_flag
Ni1 N10 1.871(3) . ?
Ni1 C1 1.913(4) . ?
Ni1 C2 1.914(4) . ?
Ni1 C40 1.846(4) . ?
N1 N3 1.339(4) . ?
N1 C14 1.422(5) . ?
N1 C1 1.389(5) . ?
N2 N4 1.349(4) . ?
N2 C23 1.421(5) . ?
N2 C2 1.377(5) . ?
N5 N3 1.324(5) . ?
N5 C3 1.354(5) . ?
N5 C11 1.472(5) . ?
N6 N4 1.323(5) . ?
N6 C4 1.342(5) . ?
N6 C12 1.477(5) . ?
N10 C24 1.381(5) . ?
N10 C13 1.380(5) . ?
C24 C23 1.395(5) . ?
C24 C19 1.400(5) . ?
C16 C17 1.392(6) . ?
C16 C15 1.400(6) . ?
C16 C25 1.539(5) . ?
C13 C18 1.411(5) . ?
C13 C14 1.396(5) . ?
C18 C17 1.388(5) . ?
C18 C19 1.454(5) . ?
C17 H17 0.9500 . ?
C14 C15 1.384(5) . ?
C9 H9A 0.9900 . ?
C9 H9B 0.9900 . ?
C9 C11 1.511(6) . ?
C9 C7 1.520(6) . ?
C15 H15 0.9500 . ?
C4 C2 1.400(5) . ?
C4 C6 1.503(6) . ?
C22 H22 0.9500 . ?
C22 C23 1.383(5) . ?
C22 C21 1.418(6) . ?
C3 C1 1.401(5) . ?
C3 C5 1.493(5) . ?
C21 C20 1.395(5) . ?
C21 C29 1.536(5) . ?
C19 C20 1.391(5) . ?
C6 H6A 0.9900 . ?
C6 H6B 0.9900 . ?
C6 C8 1.527(6) . ?
C31 H31A 0.9800 . ?
C31 H31B 0.9800 . ?
C31 H31C 0.9800 . ?
C31 C29 1.534(6) . ?
C40 C41 1.218(6) . ?
C25 C27 1.518(7) . ?
C25 C28 1.525(6) . ?
C25 C26 1.495(7) . ?
C47 H47 0.9500 . ?
C47 C42 1.390(6) . ?
C47 C46 1.372(6) . ?
C20 H20 0.9500 . ?
C42 C41 1.435(6) . ?
C42 C43 1.390(6) . ?
C11 H11A 0.9900 . ?
C11 H11B 0.9900 . ?
C5 H5A 0.9900 . ?
C5 H5B 0.9900 . ?
C5 C7 1.523(6) . ?
C7 H7A 0.9900 . ?
C7 H7B 0.9900 . ?
C29 C32 1.541(6) . ?
C29 C30 1.520(6) . ?
C32 H32A 0.9800 . ?
C32 H32B 0.9800 . ?
C32 H32C 0.9800 . ?
C46 C45 1.380(7) . ?
C46 C49 1.479(7) . ?
C8 H8A 0.9900 . ?
C8 H8B 0.9900 . ?
C8 C10 1.519(6) . ?
C43 H43 0.9500 . ?
C43 C44 1.394(7) . ?
C30 H30A 0.9800 . ?
C30 H30B 0.9800 . ?
C30 H30C 0.9800 . ?
C12 H12A 0.9900 . ?
C12 H12B 0.9900 . ?
C12 C10 1.516(6) . ?
C10 H10A 0.9900 . ?
C10 H10B 0.9900 . ?
C45 H45 0.9500 . ?
C45 C44 1.375(8) . ?
C27 H27A 0.9800 . ?
C27 H27B 0.9800 . ?
C27 H27C 0.9800 . ?
C44 C48 1.481(8) . ?
F45 C49 1.317(8) . ?
C28 H28A 0.9800 . ?
C28 H28B 0.9800 . ?
C28 H28C 0.9800 . ?
C26 H26A 0.9800 . ?
C26 H26B 0.9800 . ?
C26 H26C 0.9800 . ?
C49 F43 1.280(9) . ?
C49 F44 1.349(8) . ?
C49 F43A 1.284(11) . ?
C49 F45A 1.340(13) . ?
C49 F44A 1.274(14) . ?
F40 C48 1.271(9) . ?
F42 C48 1.312(9) . ?
F41 C48 1.278(10) . ?

loop_
_geom_torsion_atom_site_label_1
_geom_torsion_atom_site_label_2
_geom_torsion_atom_site_label_3
_geom_torsion_atom_site_label_4
_geom_torsion
_geom_torsion_site_symmetry_1
_geom_torsion_site_symmetry_2
_geom_torsion_site_symmetry_3
_geom_torsion_site_symmetry_4
_geom_torsion_publ_flag
Ni1 N10 C24 C23 20.2(6) . . . . ?
Ni1 N10 C24 C19 -157.1(3) . . . . ?
Ni1 N10 C13 C18 157.1(3) . . . . ?
Ni1 N10 C13 C14 -20.6(6) . . . . ?
N1 C14 C15 C16 176.5(4) . . . . ?
N5 C3 C1 Ni1 -166.4(3) . . . . ?
N5 C3 C1 N1 0.4(4) . . . . ?
N5 C3 C5 C7 23.3(5) . . . . ?
N6 C4 C2 Ni1 173.9(3) . . . . ?
N6 C4 C2 N2 1.0(4) . . . . ?
N6 C4 C6 C8 22.5(5) . . . . ?
N6 C12 C10 C8 -45.5(5) . . . . ?
N10 Ni1 C40 C41 0(2) . . . . ?
N10 C24 C23 N2 4.2(6) . . . . ?
N10 C24 C23 C22 -176.6(4) . . . . ?
N10 C24 C19 C18 -0.2(4) . . . . ?
N10 C24 C19 C20 177.7(3) . . . . ?
N10 C13 C18 C17 -178.1(4) . . . . ?
N10 C13 C18 C19 0.0(4) . . . . ?
N10 C13 C14 N1 -0.1(6) . . . . ?
N10 C13 C14 C15 178.2(4) . . . . ?
N4 N2 C23 C24 161.6(4) . . . . ?
N4 N2 C23 C22 -17.6(6) . . . . ?
N4 N2 C2 Ni1 -174.2(3) . . . . ?
N4 N2 C2 C4 -0.7(4) . . . . ?
N4 N6 C4 C2 -1.0(5) . . . . ?
N4 N6 C4 C6 177.0(4) . . . . ?
N4 N6 C12 C10 -166.0(4) . . . . ?
N3 N1 C14 C13 -162.6(3) . . . . ?
N3 N1 C14 C15 19.1(5) . . . . ?
N3 N1 C1 Ni1 167.2(3) . . . . ?
N3 N1 C1 C3 -0.7(4) . . . . ?
N3 N5 C3 C1 0.1(4) . . . . ?
N3 N5 C3 C5 -178.4(3) . . . . ?
N3 N5 C11 C9 -174.1(3) . . . . ?
C24 N10 C13 C18 -0.1(4) . . . . ?
C24 N10 C13 C14 -177.8(4) . . . . ?
C24 C19 C20 C21 -1.0(6) . . . . ?
C13 N10 C24 C23 177.4(4) . . . . ?
C13 N10 C24 C19 0.2(4) . . . . ?
C13 C18 C17 C16 0.9(6) . . . . ?
C13 C18 C19 C24 0.1(4) . . . . ?
C13 C18 C19 C20 -177.4(4) . . . . ?
C13 C14 C15 C16 -1.8(6) . . . . ?
C18 C13 C14 N1 -177.7(3) . . . . ?
C18 C13 C14 C15 0.6(6) . . . . ?
C18 C19 C20 C21 176.2(4) . . . . ?
C17 C16 C15 C14 2.4(6) . . . . ?
C17 C16 C25 C27 -50.4(6) . . . . ?
C17 C16 C25 C28 -169.7(4) . . . . ?
C17 C16 C25 C26 68.3(6) . . . . ?
C17 C18 C19 C24 177.8(5) . . . . ?
C17 C18 C19 C20 0.2(8) . . . . ?
C14 N1 N3 N5 -179.3(3) . . . . ?
C14 N1 C1 Ni1 -12.7(5) . . . . ?
C14 N1 C1 C3 179.4(3) . . . . ?
C14 C13 C18 C17 -0.2(6) . . . . ?
C14 C13 C18 C19 177.9(3) . . . . ?
C15 C16 C17 C18 -2.0(6) . . . . ?
C15 C16 C25 C27 131.3(5) . . . . ?
C15 C16 C25 C28 11.9(6) . . . . ?
C15 C16 C25 C26 -110.1(5) . . . . ?
C4 N6 N4 N2 0.5(4) . . . . ?
C4 N6 C12 C10 18.9(6) . . . . ?
C4 C6 C8 C10 -49.3(5) . . . . ?
C22 C21 C20 C19 1.0(6) . . . . ?
C22 C21 C29 C31 -45.8(5) . . . . ?
C22 C21 C29 C32 -166.1(4) . . . . ?
C22 C21 C29 C30 74.3(5) . . . . ?
C3 N5 N3 N1 -0.5(4) . . . . ?
C3 N5 C11 C9 13.3(5) . . . . ?
C3 C5 C7 C9 -49.4(5) . . . . ?
C23 N2 N4 N6 -178.0(3) . . . . ?
C23 N2 C2 Ni1 3.8(6) . . . . ?
C23 N2 C2 C4 177.2(4) . . . . ?
C23 C24 C19 C18 -177.7(3) . . . . ?
C23 C24 C19 C20 0.2(6) . . . . ?
C23 C22 C21 C20 -0.3(6) . . . . ?
C23 C22 C21 C29 -179.3(4) . . . . ?
C1 Ni1 N10 C24 171.9(3) . . . . ?
C1 Ni1 N10 C13 19.6(3) . . . . ?
C1 Ni1 C40 C41 -99(2) . . . . ?
C1 N1 N3 N5 0.8(4) . . . . ?
C1 N1 C14 C13 17.2(6) . . . . ?
C1 N1 C14 C15 -161.1(4) . . . . ?
C1 C3 C5 C7 -154.8(4) . . . . ?
C21 C22 C23 N2 178.6(4) . . . . ?
C21 C22 C23 C24 -0.5(6) . . . . ?
C19 C24 C23 N2 -178.6(3) . . . . ?
C19 C24 C23 C22 0.5(6) . . . . ?
C19 C18 C17 C16 -176.5(4) . . . . ?
C2 Ni1 N10 C24 -24.8(3) . . . . ?
C2 Ni1 N10 C13 -177.1(3) . . . . ?
C2 Ni1 C40 C41 97(2) . . . . ?
C2 N2 N4 N6 0.1(4) . . . . ?
C2 N2 C23 C24 -16.3(6) . . . . ?
C2 N2 C23 C22 164.5(4) . . . . ?
C2 C4 C6 C8 -160.1(4) . . . . ?
C6 C4 C2 Ni1 -3.8(7) . . . . ?
C6 C4 C2 N2 -176.7(4) . . . . ?
C6 C8 C10 C12 63.4(5) . . . . ?
C40 Ni1 N10 C24 72.3(6) . . . . ?
C40 Ni1 N10 C13 -80.0(6) . . . . ?
C25 C16 C17 C18 179.6(4) . . . . ?
C25 C16 C15 C14 -179.2(4) . . . . ?
C47 C42 C43 C44 -1.2(7) . . . . ?
C47 C46 C45 C44 -0.5(8) . . . . ?
C47 C46 C49 F45 157.1(6) . . . . ?
C47 C46 C49 F43 -78.5(8) . . . . ?
C47 C46 C49 F44 41.6(7) . . . . ?
C47 C46 C49 F43A -22.8(9) . . . . ?
C47 C46 C49 F45A -130.3(9) . . . . ?
C47 C46 C49 F44A 109.6(11) . . . . ?
C20 C21 C29 C31 135.2(4) . . . . ?
C20 C21 C29 C32 15.0(5) . . . . ?
C20 C21 C29 C30 -104.6(4) . . . . ?
C42 C47 C46 C45 0.2(7) . . . . ?
C42 C47 C46 C49 179.2(4) . . . . ?
C42 C43 C44 C45 0.9(8) . . . . ?
C42 C43 C44 C48 177.9(6) . . . . ?
C11 N5 N3 N1 -174.1(3) . . . . ?
C11 N5 C3 C1 172.9(4) . . . . ?
C11 N5 C3 C5 -5.6(6) . . . . ?
C11 C9 C7 C5 59.4(5) . . . . ?
C5 C3 C1 Ni1 11.8(7) . . . . ?
C5 C3 C1 N1 178.6(4) . . . . ?
C7 C9 C11 N5 -39.0(5) . . . . ?
C41 C42 C43 C44 177.5(5) . . . . ?
C29 C21 C20 C19 180.0(4) . . . . ?
C46 C47 C42 C41 -178.1(4) . . . . ?
C46 C47 C42 C43 0.6(6) . . . . ?
C46 C45 C44 C43 -0.1(9) . . . . ?
C46 C45 C44 C48 -177.0(6) . . . . ?
C43 C44 C48 F40 27.4(12) . . . . ?
C43 C44 C48 F42 147.4(7) . . . . ?
C43 C44 C48 F41 -96.8(9) . . . . ?
C12 N6 N4 N2 -175.3(4) . . . . ?
C12 N6 C4 C2 174.3(4) . . . . ?
C12 N6 C4 C6 -7.7(6) . . . . ?
C45 C46 C49 F45 -23.9(8) . . . . ?
C45 C46 C49 F43 100.5(7) . . . . ?
C45 C46 C49 F44 -139.4(6) . . . . ?
C45 C46 C49 F43A 156.2(8) . . . . ?
C45 C46 C49 F45A 48.7(10) . . . . ?
C45 C46 C49 F44A -71.3(12) . . . . ?
C45 C44 C48 F40 -155.6(8) . . . . ?
C45 C44 C48 F42 -35.6(11) . . . . ?
C45 C44 C48 F41 80.2(10) . . . . ?
C49 C46 C45 C44 -179.5(5) . . . . ?

loop_
_smtbx_masks_void_nr
_smtbx_masks_void_average_x
_smtbx_masks_void_average_y
_smtbx_masks_void_average_z
_smtbx_masks_void_volume
_smtbx_masks_void_count_electrons
_smtbx_masks_void_content
1 -0.046 0.000 0.000 934.8 192.8 '4 C7H8'
